data_2234899
loop_
_publ_author_name
'Liu, Fei'
'Ren, Shi-Ying'
'Yang, Wei-Ji'

_publ_section_title
;
 2-Bromo-2-methyl-1-[4-(methylsulfanyl)phenyl]propan-1-one
;
_journal_coeditor_code BG2458
_journal_issue 6
_journal_name_full 'Acta Crystallographica Section E'
_journal_page_first o1759
_journal_paper_doi 10.1107/S1600536812021472
_journal_volume 68
_journal_year 2012
_chemical_formula_iupac 'C11 H13 Br O S'
_chemical_formula_moiety 'C11 H13 Br O S'
_chemical_formula_sum 'C11 H13 Br O S'
_chemical_formula_weight 273.18
_chemical_name_systematic
;
2-Bromo-2-methyl-1-[4-(methylsulfanyl)phenyl]propan-1-one
;
_space_group_IT_number 14
_symmetry_cell_setting monoclinic
_symmetry_space_group_name_Hall '-P 2yn'
_symmetry_space_group_name_H-M 'P 1 21/n 1'
_atom_sites_solution_hydrogens geom
_atom_sites_solution_primary direct
_atom_sites_solution_secondary difmap
_audit_creation_method SHELXL-97
_cell_angle_alpha 90.00
_cell_angle_beta 97.638(3)
_cell_angle_gamma 90.00
_cell_formula_units_Z 4
_cell_length_a 11.061(3)
_cell_length_b 7.120(2)
_cell_length_c 14.721(4)
_cell_measurement_reflns_used 4327
_cell_measurement_temperature 153(2)
_cell_measurement_theta_max 30.992
_cell_measurement_theta_min 2.170
_cell_volume 1149.1(5)
_computing_cell_refinement 'CrystalClear (Rigaku/MSC, 2008)'
_computing_data_collection 'CrystalClear (Rigaku/MSC, 2008)'
_computing_data_reduction 'CrystalClear (Rigaku/MSC, 2008)'
_computing_molecular_graphics 'SHELXTL (Sheldrick, 2008)'
_computing_publication_material 'publCIF (Westrip, 2010) and PLATON (Spek, 2009)'
_computing_structure_refinement 'SHELXL97 (Sheldrick, 2008)'
_computing_structure_solution 'SHELXS97 (Sheldrick, 2008)'
_diffrn_ambient_temperature 153(2)
_diffrn_detector_area_resol_mean 28.5714
_diffrn_measured_fraction_theta_full 0.992
_diffrn_measured_fraction_theta_max 0.992
_diffrn_measurement_device_type 'Rigaku  AFC10/Saturn724+'
_diffrn_measurement_method 'phi and omega scans'
_diffrn_radiation_monochromator graphite
_diffrn_radiation_source 'Rotating Anode'
_diffrn_radiation_type MoK\a
_diffrn_radiation_wavelength 0.71073
_diffrn_reflns_av_R_equivalents 0.0334
_diffrn_reflns_av_sigmaI/netI 0.0417
_diffrn_reflns_limit_h_max 14
_diffrn_reflns_limit_h_min -16
_diffrn_reflns_limit_k_max 8
_diffrn_reflns_limit_k_min -10
_diffrn_reflns_limit_l_max 21
_diffrn_reflns_limit_l_min -21
_diffrn_reflns_number 9900
_diffrn_reflns_theta_full 31.01
_diffrn_reflns_theta_max 31.01
_diffrn_reflns_theta_min 2.79
_diffrn_standards_decay_% 0
_diffrn_standards_interval_count 0
_diffrn_standards_interval_time 0
_diffrn_standards_number 0
_exptl_absorpt_coefficient_mu 3.725
_exptl_absorpt_correction_T_max 0.5505
_exptl_absorpt_correction_T_min 0.4329
_exptl_absorpt_correction_type multi-scan
_exptl_absorpt_process_details '(ABSCOR; Higashi, 1995)'
_exptl_crystal_colour Colourless
_exptl_crystal_density_diffrn 1.579
_exptl_crystal_density_method 'not measured'
_exptl_crystal_description Block
_exptl_crystal_F_000 552
_exptl_crystal_size_max 0.27
_exptl_crystal_size_mid 0.23
_exptl_crystal_size_min 0.18
_refine_diff_density_max 0.571
_refine_diff_density_min -0.720
_refine_ls_extinction_method none
_refine_ls_goodness_of_fit_ref 1.003
_refine_ls_hydrogen_treatment constr
_refine_ls_matrix_type full
_refine_ls_number_parameters 130
_refine_ls_number_reflns 3625
_refine_ls_number_restraints 0
_refine_ls_restrained_S_all 1.003
_refine_ls_R_factor_all 0.0455
_refine_ls_R_factor_gt 0.0322
_refine_ls_shift/su_max 0.001
_refine_ls_shift/su_mean 0.000
_refine_ls_structure_factor_coef Fsqd
_refine_ls_weighting_details 'calc w=1/[\s^2^(Fo^2^)+(0.0339P)^2^+0.0000P] where P=(Fo^2^+2Fc^2^)/3'
_refine_ls_weighting_scheme calc
_refine_ls_wR_factor_gt 0.0683
_refine_ls_wR_factor_ref 0.0730
_reflns_number_gt 2901
_reflns_number_total 3625
_reflns_threshold_expression I>2\s(I)
_cod_data_source_file bg2458.cif
_cod_data_source_block I
_cod_original_sg_symbol_H-M 'P 21/n'
_cod_database_code 2234899
_cod_database_fobs_code 2234899

loop_
_symmetry_equiv_pos_as_xyz
'x, y, z'
'-x+1/2, y+1/2, -z+1/2'
'-x, -y, -z'
'x-1/2, -y-1/2, z-1/2'

loop_
_atom_site_type_symbol
_atom_site_label
_atom_site_fract_x
_atom_site_fract_y
_atom_site_fract_z
_atom_site_U_iso_or_equiv
_atom_site_adp_type
_atom_site_calc_flag
_atom_site_refinement_flags
_atom_site_occupancy
_atom_site_symmetry_multiplicity
Br Br1 0.327247(17) 0.69311(3) 0.037381(13) 0.03062(7) Uani d . 1 1
S S1 0.86419(4) 0.48317(6) 0.36691(3) 0.02352(10) Uani d . 1 1
O O1 0.25965(11) 0.5378(2) 0.26208(9) 0.0358(3) Uani d . 1 1
C C1 0.71222(15) 0.4889(2) 0.31441(12) 0.0184(3) Uani d . 1 1
C C2 0.62070(15) 0.4850(2) 0.37198(12) 0.0211(3) Uani d . 1 1
H H2 0.6426 0.4798 0.4366 0.025 Uiso calc R 1 1
C C3 0.49965(15) 0.4886(2) 0.33555(12) 0.0213(3) Uani d . 1 1
H H3 0.4389 0.4856 0.3755 0.026 Uiso calc R 1 1
C C4 0.46416(15) 0.4968(2) 0.24059(11) 0.0186(3) Uani d . 1 1
C C5 0.55563(15) 0.5004(2) 0.18392(12) 0.0201(3) Uani d . 1 1
H H5 0.5339 0.5061 0.1193 0.024 Uiso calc R 1 1
C C6 0.67786(16) 0.4957(2) 0.22041(12) 0.0212(3) Uani d . 1 1
H H6 0.7387 0.4972 0.1805 0.025 Uiso calc R 1 1
C C7 0.94956(16) 0.4878(3) 0.27138(13) 0.0256(4) Uani d . 1 1
H H7A 0.9245 0.3824 0.2303 0.031 Uiso calc R 1 1
H H7B 1.0368 0.4773 0.2937 0.031 Uiso calc R 1 1
H H7C 0.9340 0.6063 0.2380 0.031 Uiso calc R 1 1
C C8 0.33064(16) 0.5063(2) 0.20746(12) 0.0214(4) Uani d . 1 1
C C9 0.27806(15) 0.4717(2) 0.10720(12) 0.0213(4) Uani d . 1 1
C C10 0.13996(16) 0.4720(3) 0.09560(14) 0.0325(4) Uani d . 1 1
H H10A 0.1084 0.4581 0.0305 0.039 Uiso calc R 1 1
H H10B 0.1110 0.5908 0.1185 0.039 Uiso calc R 1 1
H H10C 0.1111 0.3673 0.1303 0.039 Uiso calc R 1 1
C C11 0.32472(17) 0.2949(2) 0.06566(13) 0.0264(4) Uani d . 1 1
H H11A 0.3003 0.1846 0.0987 0.032 Uiso calc R 1 1
H H11B 0.4139 0.2998 0.0705 0.032 Uiso calc R 1 1
H H11C 0.2900 0.2861 0.0010 0.032 Uiso calc R 1 1

loop_
_atom_site_aniso_label
_atom_site_aniso_U_11
_atom_site_aniso_U_22
_atom_site_aniso_U_33
_atom_site_aniso_U_12
_atom_site_aniso_U_13
_atom_site_aniso_U_23
Br1 0.03163(12) 0.03130(13) 0.02925(11) 0.00122(8) 0.00520(8) 0.00951(8)
S1 0.0197(2) 0.0277(2) 0.0229(2) 0.00113(17) 0.00177(16) -0.00186(17)
O1 0.0213(7) 0.0622(10) 0.0251(7) 0.0015(7) 0.0078(5) -0.0100(7)
C1 0.0189(8) 0.0163(8) 0.0201(8) 0.0003(6) 0.0028(6) -0.0008(6)
C2 0.0234(9) 0.0247(9) 0.0155(8) 0.0015(7) 0.0036(6) -0.0007(6)
C3 0.0230(8) 0.0229(9) 0.0194(8) 0.0001(7) 0.0077(6) -0.0014(7)
C4 0.0193(8) 0.0178(8) 0.0193(8) 0.0004(6) 0.0054(6) -0.0005(6)
C5 0.0213(8) 0.0240(9) 0.0158(8) -0.0008(7) 0.0060(6) -0.0001(6)
C6 0.0218(8) 0.0230(9) 0.0204(8) -0.0011(7) 0.0085(6) 0.0001(7)
C7 0.0187(8) 0.0266(10) 0.0323(10) -0.0008(7) 0.0063(7) 0.0006(8)
C8 0.0207(8) 0.0234(9) 0.0209(8) 0.0004(7) 0.0058(6) -0.0006(7)
C9 0.0199(8) 0.0253(9) 0.0192(8) -0.0021(7) 0.0047(6) 0.0019(7)
C10 0.0189(9) 0.0487(13) 0.0294(10) -0.0018(8) 0.0018(7) 0.0004(9)
C11 0.0278(10) 0.0273(11) 0.0244(9) -0.0048(7) 0.0045(7) -0.0039(7)

loop_
_atom_type_symbol
_atom_type_description
_atom_type_scat_dispersion_real
_atom_type_scat_dispersion_imag
_atom_type_scat_source
C C 0.0033 0.0016 'International Tables Vol C Tables 4.2.6.8 and 6.1.1.4'
H H 0.0000 0.0000 'International Tables Vol C Tables 4.2.6.8 and 6.1.1.4'
O O 0.0106 0.0060 'International Tables Vol C Tables 4.2.6.8 and 6.1.1.4'
S S 0.1246 0.1234 'International Tables Vol C Tables 4.2.6.8 and 6.1.1.4'
Br Br -0.2901 2.4595 'International Tables Vol C Tables 4.2.6.8 and 6.1.1.4'

loop_
_geom_angle_atom_site_label_1
_geom_angle_atom_site_label_2
_geom_angle_atom_site_label_3
_geom_angle
C1 S1 C7 103.15(9)
C6 C1 C2 118.63(16)
C6 C1 S1 124.05(13)
C2 C1 S1 117.32(13)
C3 C2 C1 120.47(16)
C3 C2 H2 119.8
C1 C2 H2 119.8
C2 C3 C4 121.25(15)
C2 C3 H3 119.4
C4 C3 H3 119.4
C5 C4 C3 117.90(16)
C5 C4 C8 124.62(16)
C3 C4 C8 117.45(14)
C6 C5 C4 121.01(16)
C6 C5 H5 119.5
C4 C5 H5 119.5
C1 C6 C5 120.74(15)
C1 C6 H6 119.6
C5 C6 H6 119.6
S1 C7 H7A 109.5
S1 C7 H7B 109.5
H7A C7 H7B 109.5
S1 C7 H7C 109.5
H7A C7 H7C 109.5
H7B C7 H7C 109.5
O1 C8 C4 119.29(16)
O1 C8 C9 118.05(16)
C4 C8 C9 122.63(14)
C10 C9 C11 110.31(15)
C10 C9 C8 110.88(14)
C11 C9 C8 114.50(15)
C10 C9 Br1 106.31(12)
C11 C9 Br1 108.46(12)
C8 C9 Br1 105.95(11)
C9 C10 H10A 109.5
C9 C10 H10B 109.5
H10A C10 H10B 109.5
C9 C10 H10C 109.5
H10A C10 H10C 109.5
H10B C10 H10C 109.5
C9 C11 H11A 109.5
C9 C11 H11B 109.5
H11A C11 H11B 109.5
C9 C11 H11C 109.5
H11A C11 H11C 109.5
H11B C11 H11C 109.5

loop_
_geom_bond_atom_site_label_1
_geom_bond_atom_site_label_2
_geom_bond_distance
Br1 C9 1.9962(17)
S1 C1 1.7548(17)
S1 C7 1.7954(19)
O1 C8 1.217(2)
C1 C6 1.386(2)
C1 C2 1.404(2)
C2 C3 1.375(2)
C2 H2 0.9500
C3 C4 1.402(2)
C3 H3 0.9500
C4 C5 1.395(2)
C4 C8 1.494(2)
C5 C6 1.387(2)
C5 H5 0.9500
C6 H6 0.9500
C7 H7A 0.9800
C7 H7B 0.9800
C7 H7C 0.9800
C8 C9 1.533(2)
C9 C10 1.514(2)
C9 C11 1.520(2)
C10 H10A 0.9800
C10 H10B 0.9800
C10 H10C 0.9800
C11 H11A 0.9800
C11 H11B 0.9800
C11 H11C 0.9800

loop_
_geom_hbond_atom_site_label_D
_geom_hbond_atom_site_label_H
_geom_hbond_atom_site_label_A
_geom_hbond_site_symmetry_A
_geom_hbond_distance_DH
_geom_hbond_distance_HA
_geom_hbond_distance_DA
_geom_hbond_angle_DHA
_geom_hbond_publ_flag
C11 H11A O1 2_545 0.98 2.47 3.359(2) 150 yes
C5 H5 Br1 . 0.95 2.78 3.387(2) 123 yes

loop_
_geom_torsion_atom_site_label_1
_geom_torsion_atom_site_label_2
_geom_torsion_atom_site_label_3
_geom_torsion_atom_site_label_4
_geom_torsion
C7 S1 C1 C6 -0.14(17)
C7 S1 C1 C2 179.45(13)
C6 C1 C2 C3 -0.2(3)
S1 C1 C2 C3 -179.84(13)
C1 C2 C3 C4 -0.2(3)
C2 C3 C4 C5 0.2(3)
C2 C3 C4 C8 -178.13(15)
C3 C4 C5 C6 0.1(2)
C8 C4 C5 C6 178.36(16)
C2 C1 C6 C5 0.6(3)
S1 C1 C6 C5 -179.83(13)
C4 C5 C6 C1 -0.5(3)
C5 C4 C8 O1 -166.18(16)
C3 C4 C8 O1 12.1(2)
C5 C4 C8 C9 15.8(3)
C3 C4 C8 C9 -165.99(15)
O1 C8 C9 C10 -3.6(2)
C4 C8 C9 C10 174.51(16)
O1 C8 C9 C11 -129.15(17)
C4 C8 C9 C11 48.9(2)
O1 C8 C9 Br1 111.37(16)
C4 C8 C9 Br1 -70.55(18)

loop_
_cod_related_entry_id
_cod_related_entry_database
_cod_related_entry_code
1 ChemSpider 9634825
